data_7004917
loop_
_publ_author_name
'Levason, William'
'Nirwan, Manisha'
'Ratnani, Raju'
'Reid, Gillian'
'Tsoureas, Nikolaos'
'Webster, Michael'

_publ_section_title
;
 Transition metal complexes with wide-angle dithio-, diseleno- and
 ditelluroethers: properties and structural systematics.
;
_journal_issue 4
_journal_name_full 'Dalton transactions (Cambridge, England : 2003)'
_journal_page_first 439
_journal_page_last 448
_journal_paper_doi 10.1039/b613501c
_journal_year 2007
_chemical_formula_moiety 'C20 H28 CU S4 1+, B F4 1-'
_chemical_formula_sum 'C20 H28 B Cu F4 S4'
_chemical_formula_weight 547.01
_chemical_name_common
;bis(1,2-bis(methylthiomethyl)benzene)copper(i)
tetrafluoroborate
;
_chemical_name_systematic
;
bis(1,2-bis(methylthiomethyl)benzene)copper(I) tetrafluoroborate
;
_space_group_IT_number 13
_symmetry_cell_setting monoclinic
_symmetry_Int_Tables_number 13
_symmetry_space_group_name_Hall '-P 2yac'
_symmetry_space_group_name_H-M 'P 1 2/n 1'
_atom_sites_solution_hydrogens geom
_atom_sites_solution_primary direct
_atom_sites_solution_secondary difmap
_audit_creation_date 2006-03-17
_audit_creation_method 'SHELXL-97 + hand edit'
_cell_angle_alpha 90.00
_cell_angle_beta 102.987(12)
_cell_angle_gamma 90.00
_cell_formula_units_Z 2
_cell_length_a 10.111(3)
_cell_length_b 7.746(2)
_cell_length_c 15.129(4)
_cell_measurement_reflns_used 2740
_cell_measurement_temperature 120(2)
_cell_measurement_theta_max 27.48
_cell_measurement_theta_min 2.01
_cell_volume 1154.6(6)
_computing_structure_refinement 'SHELXL-97 (Sheldrick, 1997)'
_computing_structure_solution 'SHELXS-97 (Sheldrick, 1997)'
_diffrn_ambient_temperature 120(2)
_diffrn_measured_fraction_theta_full 0.995
_diffrn_measured_fraction_theta_max 0.995
_diffrn_measurement_device_type 'area detector, Nonius Kappa ccd'
_diffrn_measurement_method '\f and \w scans'
_diffrn_radiation_monochromator graphite
_diffrn_radiation_source 'Nonius rotating anode'
_diffrn_radiation_type MoK\a
_diffrn_radiation_wavelength 0.71073
_diffrn_reflns_av_R_equivalents 0.0646
_diffrn_reflns_av_sigmaI/netI 0.0707
_diffrn_reflns_limit_h_max 12
_diffrn_reflns_limit_h_min -13
_diffrn_reflns_limit_k_max 10
_diffrn_reflns_limit_k_min -9
_diffrn_reflns_limit_l_max 19
_diffrn_reflns_limit_l_min -19
_diffrn_reflns_number 10037
_diffrn_reflns_theta_full 27.51
_diffrn_reflns_theta_max 27.51
_diffrn_reflns_theta_min 3.82
_diffrn_standards_decay_% 0
_diffrn_standards_number 0
_exptl_absorpt_coefficient_mu 1.346
_exptl_absorpt_correction_T_max 1.0000
_exptl_absorpt_correction_T_min 0.5873
_exptl_absorpt_correction_type multi-scan
_exptl_absorpt_process_details 'G.M. Sheldrick, (2003). SADABS. Version 2.10. Bruker AXS Inc.'
_exptl_crystal_colour colourless
_exptl_crystal_density_diffrn 1.573
_exptl_crystal_density_method 'not measured'
_exptl_crystal_description plate
_exptl_crystal_F_000 564
_exptl_crystal_size_max 0.23
_exptl_crystal_size_mid 0.04
_exptl_crystal_size_min 0.03
_refine_diff_density_max 0.398
_refine_diff_density_min -0.415
_refine_diff_density_rms 0.088
_refine_ls_extinction_method none
_refine_ls_goodness_of_fit_ref 1.023
_refine_ls_hydrogen_treatment noref
_refine_ls_matrix_type full
_refine_ls_number_parameters 139
_refine_ls_number_reflns 2637
_refine_ls_number_restraints 0
_refine_ls_restrained_S_all 1.023
_refine_ls_R_factor_all 0.0779
_refine_ls_R_factor_gt 0.0395
_refine_ls_shift/su_max 0.001
_refine_ls_shift/su_mean 0.000
_refine_ls_structure_factor_coef Fsqd
_refine_ls_weighting_details 'w=1/[\s^2^(Fo^2^)+(0.0336P)^2^+0.2726P] where P=(Fo^2^+2Fc^2^)/3'
_refine_ls_weighting_scheme calc
_refine_ls_wR_factor_gt 0.0758
_refine_ls_wR_factor_ref 0.0884
_reflns_number_gt 1799
_reflns_number_total 2637
_reflns_threshold_expression I>2sigma(I)
_cod_data_source_file b613501c.txt
_cod_data_source_block 05nts005
_cod_original_cell_volume 1154.6(5)
_cod_original_sg_symbol_H-M 'P 2/n'
_cod_database_code 7004917

loop_
_symmetry_equiv_pos_as_xyz
'x, y, z'
'-x+1/2, y, -z+1/2'
'-x, -y, -z'
'x-1/2, -y, z-1/2'

loop_
_atom_site_label
_atom_site_type_symbol
_atom_site_fract_x
_atom_site_fract_y
_atom_site_fract_z
_atom_site_U_iso_or_equiv
_atom_site_adp_type
_atom_site_occupancy
_atom_site_symmetry_multiplicity
_atom_site_calc_flag
_atom_site_refinement_flags
_atom_site_disorder_assembly
_atom_site_disorder_group
Cu1 Cu 0.7500 0.38791(6) 0.7500 0.02223(15) Uani 1 2 d S . .
S1 S 0.76612(8) 0.18536(9) 0.63916(5) 0.02399(19) Uani 1 1 d . . .
S2 S 0.94988(7) 0.53487(9) 0.79417(5) 0.02396(19) Uani 1 1 d . . .
B1 B 0.2500 0.9989(6) 0.7500 0.0273(11) Uani 1 2 d S . .
F1 F 0.1341(2) 1.1011(2) 0.73506(12) 0.0457(5) Uani 1 1 d . . .
F2 F 0.25323(19) 0.8942(2) 0.82556(11) 0.0401(5) Uani 1 1 d . . .
C1 C 0.6053(3) 0.1943(4) 0.5581(2) 0.0335(8) Uani 1 1 d . . .
H1A H 0.5862 0.3137 0.5378 0.050 Uiso 1 1 calc R . .
H1B H 0.5333 0.1529 0.5866 0.050 Uiso 1 1 calc R . .
H1C H 0.6091 0.1212 0.5059 0.050 Uiso 1 1 calc R . .
C2 C 0.8805(3) 0.2698(3) 0.57181(18) 0.0234(7) Uani 1 1 d . . .
H2A H 0.9753 0.2492 0.6050 0.028 Uiso 1 1 calc R . .
H2B H 0.8656 0.2050 0.5140 0.028 Uiso 1 1 calc R . .
C3 C 0.8626(3) 0.4588(4) 0.55091(18) 0.0206(6) Uani 1 1 d . . .
C4 C 0.7760(3) 0.5063(4) 0.46889(18) 0.0239(7) Uani 1 1 d . . .
H4 H 0.7295 0.4191 0.4297 0.029 Uiso 1 1 calc R . .
C5 C 0.7565(3) 0.6783(4) 0.44362(19) 0.0251(7) Uani 1 1 d . . .
H5 H 0.6968 0.7085 0.3878 0.030 Uiso 1 1 calc R . .
C6 C 0.8245(3) 0.8052(4) 0.49998(19) 0.0253(7) Uani 1 1 d . . .
H6 H 0.8114 0.9231 0.4830 0.030 Uiso 1 1 calc R . .
C7 C 0.9121(3) 0.7612(4) 0.58155(18) 0.0235(6) Uani 1 1 d . . .
H7 H 0.9592 0.8495 0.6196 0.028 Uiso 1 1 calc R . .
C8 C 0.9315(3) 0.5889(3) 0.60828(18) 0.0207(6) Uani 1 1 d . . .
C9 C 1.0289(3) 0.5476(4) 0.69672(18) 0.0241(7) Uani 1 1 d . . .
H9A H 1.1004 0.6373 0.7089 0.029 Uiso 1 1 calc R . .
H9B H 1.0734 0.4359 0.6904 0.029 Uiso 1 1 calc R . .
C10 C 0.9204(3) 0.7601(4) 0.81274(19) 0.0312(7) Uani 1 1 d . . .
H10A H 1.0076 0.8201 0.8311 0.047 Uiso 1 1 calc R . .
H10B H 0.8698 0.7714 0.8606 0.047 Uiso 1 1 calc R . .
H10C H 0.8678 0.8114 0.7565 0.047 Uiso 1 1 calc R . .

loop_
_atom_site_aniso_label
_atom_site_aniso_U_11
_atom_site_aniso_U_22
_atom_site_aniso_U_33
_atom_site_aniso_U_23
_atom_site_aniso_U_13
_atom_site_aniso_U_12
Cu1 0.0215(3) 0.0224(3) 0.0226(3) 0.000 0.0046(2) 0.000
S1 0.0275(4) 0.0185(4) 0.0272(4) -0.0023(3) 0.0088(3) -0.0013(3)
S2 0.0228(4) 0.0261(4) 0.0212(4) 0.0005(3) 0.0012(3) -0.0020(3)
B1 0.030(3) 0.023(3) 0.026(3) 0.000 0.002(2) 0.000
F1 0.0439(13) 0.0417(11) 0.0463(11) 0.0024(9) -0.0007(9) 0.0187(10)
F2 0.0410(12) 0.0386(11) 0.0381(11) 0.0099(9) 0.0032(9) 0.0037(9)
C1 0.0257(18) 0.0364(18) 0.0381(18) -0.0129(15) 0.0070(14) -0.0084(15)
C2 0.0229(17) 0.0226(16) 0.0251(15) -0.0038(12) 0.0066(12) -0.0001(13)
C3 0.0202(15) 0.0205(15) 0.0227(14) -0.0019(12) 0.0084(12) 0.0025(13)
C4 0.0243(17) 0.0246(16) 0.0228(15) -0.0045(13) 0.0054(12) -0.0033(13)
C5 0.0219(17) 0.0280(16) 0.0244(15) 0.0021(13) 0.0029(12) -0.0008(13)
C6 0.0291(18) 0.0176(14) 0.0317(16) 0.0016(13) 0.0119(13) 0.0019(13)
C7 0.0258(17) 0.0217(15) 0.0249(15) -0.0047(13) 0.0102(13) -0.0042(13)
C8 0.0179(15) 0.0237(15) 0.0223(14) -0.0019(13) 0.0086(12) 0.0015(12)
C9 0.0209(16) 0.0250(15) 0.0255(15) -0.0023(13) 0.0031(12) -0.0024(13)
C10 0.0299(18) 0.0339(18) 0.0291(16) -0.0099(14) 0.0053(13) -0.0050(15)

loop_
_atom_type_symbol
_atom_type_description
_atom_type_scat_dispersion_real
_atom_type_scat_dispersion_imag
_atom_type_scat_source
C C 0.0033 0.0016 'International Tables Vol C Tables 4.2.6.8 and 6.1.1.4'
H H 0.0000 0.0000 'International Tables Vol C Tables 4.2.6.8 and 6.1.1.4'
B B 0.0013 0.0007 'International Tables Vol C Tables 4.2.6.8 and 6.1.1.4'
F F 0.0171 0.0103 'International Tables Vol C Tables 4.2.6.8 and 6.1.1.4'
S S 0.1246 0.1234 'International Tables Vol C Tables 4.2.6.8 and 6.1.1.4'
Cu Cu 0.3201 1.2651 'International Tables Vol C Tables 4.2.6.8 and 6.1.1.4'

loop_
_geom_angle_atom_site_label_1
_geom_angle_atom_site_label_2
_geom_angle_atom_site_label_3
_geom_angle
_geom_angle_site_symmetry_1
_geom_angle_site_symmetry_3
_geom_angle_publ_flag
S2 Cu1 S2 120.23(5) . 2_656 ?
S2 Cu1 S1 110.24(3) . . ?
S2 Cu1 S1 109.00(3) 2_656 . ?
S2 Cu1 S1 109.00(3) . 2_656 ?
S2 Cu1 S1 110.24(3) 2_656 2_656 ?
S1 Cu1 S1 95.29(4) . 2_656 ?
C1 S1 C2 101.17(14) . . ?
C1 S1 Cu1 105.39(10) . . ?
C2 S1 Cu1 108.42(9) . . ?
C10 S2 C9 100.99(14) . . ?
C10 S2 Cu1 111.19(10) . . ?
C9 S2 Cu1 107.97(9) . . ?
F1 B1 F1 110.5(4) 2_556 . ?
F1 B1 F2 109.51(11) 2_556 . ?
F1 B1 F2 109.14(11) . . ?
F1 B1 F2 109.14(11) 2_556 2_556 ?
F1 B1 F2 109.51(11) . 2_556 ?
F2 B1 F2 109.0(3) . 2_556 ?
S1 C1 H1A 109.5 . . ?
S1 C1 H1B 109.5 . . ?
H1A C1 H1B 109.5 . . ?
S1 C1 H1C 109.5 . . ?
H1A C1 H1C 109.5 . . ?
H1B C1 H1C 109.5 . . ?
C3 C2 S1 113.96(19) . . ?
C3 C2 H2A 108.8 . . ?
S1 C2 H2A 108.8 . . ?
C3 C2 H2B 108.8 . . ?
S1 C2 H2B 108.8 . . ?
H2A C2 H2B 107.7 . . ?
C4 C3 C8 118.9(2) . . ?
C4 C3 C2 117.7(2) . . ?
C8 C3 C2 123.3(2) . . ?
C5 C4 C3 121.2(3) . . ?
C5 C4 H4 119.4 . . ?
C3 C4 H4 119.4 . . ?
C6 C5 C4 119.6(3) . . ?
C6 C5 H5 120.2 . . ?
C4 C5 H5 120.2 . . ?
C5 C6 C7 120.3(3) . . ?
C5 C6 H6 119.9 . . ?
C7 C6 H6 119.9 . . ?
C6 C7 C8 120.8(3) . . ?
C6 C7 H7 119.6 . . ?
C8 C7 H7 119.6 . . ?
C7 C8 C3 119.2(2) . . ?
C7 C8 C9 118.8(2) . . ?
C3 C8 C9 122.0(2) . . ?
C8 C9 S2 114.3(2) . . ?
C8 C9 H9A 108.7 . . ?
S2 C9 H9A 108.7 . . ?
C8 C9 H9B 108.7 . . ?
S2 C9 H9B 108.7 . . ?
H9A C9 H9B 107.6 . . ?
S2 C10 H10A 109.5 . . ?
S2 C10 H10B 109.5 . . ?
H10A C10 H10B 109.5 . . ?
S2 C10 H10C 109.5 . . ?
H10A C10 H10C 109.5 . . ?
H10B C10 H10C 109.5 . . ?

loop_
_geom_bond_atom_site_label_1
_geom_bond_atom_site_label_2
_geom_bond_distance
_geom_bond_site_symmetry_2
_geom_bond_publ_flag
Cu1 S2 2.2846(9) . ?
Cu1 S2 2.2846(9) 2_656 ?
Cu1 S1 2.3288(8) . ?
Cu1 S1 2.3288(8) 2_656 ?
S1 C1 1.804(3) . ?
S1 C2 1.826(3) . ?
S2 C10 1.803(3) . ?
S2 C9 1.830(3) . ?
B1 F1 1.390(3) 2_556 ?
B1 F1 1.390(3) . ?
B1 F2 1.396(3) . ?
B1 F2 1.396(3) 2_556 ?
C1 H1A 0.9800 . ?
C1 H1B 0.9800 . ?
C1 H1C 0.9800 . ?
C2 C3 1.500(4) . ?
C2 H2A 0.9900 . ?
C2 H2B 0.9900 . ?
C3 C4 1.398(4) . ?
C3 C8 1.408(4) . ?
C4 C5 1.388(4) . ?
C4 H4 0.9500 . ?
C5 C6 1.379(4) . ?
C5 H5 0.9500 . ?
C6 C7 1.390(4) . ?
C6 H6 0.9500 . ?
C7 C8 1.396(4) . ?
C7 H7 0.9500 . ?
C8 C9 1.506(4) . ?
C9 H9A 0.9900 . ?
C9 H9B 0.9900 . ?
C10 H10A 0.9800 . ?
C10 H10B 0.9800 . ?
C10 H10C 0.9800 . ?

loop_
_geom_torsion_atom_site_label_1
_geom_torsion_atom_site_label_2
_geom_torsion_atom_site_label_3
_geom_torsion_atom_site_label_4
_geom_torsion
_geom_torsion_site_symmetry_1
_geom_torsion_site_symmetry_2
_geom_torsion_site_symmetry_3
_geom_torsion_site_symmetry_4
_geom_torsion_publ_flag
S2 Cu1 S1 C1 -139.76(11) . . . . ?
S2 Cu1 S1 C1 -5.78(11) 2_656 . . . ?
S1 Cu1 S1 C1 107.75(11) 2_656 . . . ?
S2 Cu1 S1 C2 -32.09(10) . . . . ?
S2 Cu1 S1 C2 101.89(10) 2_656 . . . ?
S1 Cu1 S1 C2 -144.58(10) 2_656 . . . ?
S2 Cu1 S2 C10 12.97(10) 2_656 . . . ?
S1 Cu1 S2 C10 141.02(10) . . . . ?
S1 Cu1 S2 C10 -115.64(11) 2_656 . . . ?
S2 Cu1 S2 C9 -96.96(10) 2_656 . . . ?
S1 Cu1 S2 C9 31.09(10) . . . . ?
S1 Cu1 S2 C9 134.44(10) 2_656 . . . ?
C1 S1 C2 C3 70.0(2) . . . . ?
Cu1 S1 C2 C3 -40.6(2) . . . . ?
S1 C2 C3 C4 -93.6(3) . . . . ?
S1 C2 C3 C8 88.3(3) . . . . ?
C8 C3 C4 C5 -0.3(4) . . . . ?
C2 C3 C4 C5 -178.5(3) . . . . ?
C3 C4 C5 C6 0.5(4) . . . . ?
C4 C5 C6 C7 0.1(4) . . . . ?
C5 C6 C7 C8 -0.7(4) . . . . ?
C6 C7 C8 C3 0.9(4) . . . . ?
C6 C7 C8 C9 179.2(3) . . . . ?
C4 C3 C8 C7 -0.3(4) . . . . ?
C2 C3 C8 C7 177.7(2) . . . . ?
C4 C3 C8 C9 -178.6(3) . . . . ?
C2 C3 C8 C9 -0.6(4) . . . . ?
C7 C8 C9 S2 92.0(3) . . . . ?
C3 C8 C9 S2 -89.7(3) . . . . ?
C10 S2 C9 C8 -74.2(2) . . . . ?
Cu1 S2 C9 C8 42.5(2) . . . . ?
